data_4085330
loop_
_publ_author_name
'Rezaei Rad, Babak'
'Chakraborty, Uttam'
'M\"uhldorf, Bernd'
'Sklorz, Julian A. W.'
'Bodensteiner, Michael'
'M\"uller, Christian'
'Wolf, Robert'

_publ_section_title
;
 Synthesis, Structure, and Reactivity of Pentamethylcyclopentadienyl
 2,4,6-Triphenylphosphinine Iron Complexes
;
_journal_issue 3
_journal_name_full Organometallics
_journal_page_first 622
_journal_paper_doi 10.1021/om501161y
_journal_volume 34
_journal_year 2015
_chemical_formula_moiety 'C45 H58 Fe K O7 P, 1.5(C4 H8 O)'
_chemical_formula_sum 'C51 H70 Fe K O8.5 P'
_chemical_formula_weight 944.99
_chemical_name_systematic
;
 ?
;
_space_group_crystal_system monoclinic
_space_group_IT_number 15
_space_group_name_Hall '-C 2yc'
_space_group_name_H-M_alt 'C 1 2/c 1'
_symmetry_space_group_name_Hall '-C 2yc'
_symmetry_space_group_name_H-M 'C 1 2/c 1'
_atom_sites_solution_hydrogens mixed
_atom_sites_solution_primary direct
_audit_creation_date 2014-08-28
_audit_creation_method
;
Olex2 1.2
(compiled 2014.07.22 svn.r2960 for OlexSys, GUI svn.r4862)
;
_cell_angle_alpha 90
_cell_angle_beta 125.939(2)
_cell_angle_gamma 90
_cell_formula_units_Z 8
_cell_length_a 26.9659(6)
_cell_length_b 20.6879(4)
_cell_length_c 22.0458(4)
_cell_measurement_reflns_used 20995
_cell_measurement_temperature 123(1)
_cell_measurement_theta_max 28.7280
_cell_measurement_theta_min 3.3970
_cell_volume 9957.5(4)
_computing_cell_refinement
'CrysAlisPro, Agilent Technologies, Version 1.171.36.24 (release 03-12-2012 CrysAlis171 .NET) (compiled Dec 3 2012,18:21:49)'
_computing_data_collection
'CrysAlisPro, Agilent Technologies, Version 1.171.36.24 (release 03-12-2012 CrysAlis171 .NET) (compiled Dec 3 2012,18:21:49)'
_computing_data_reduction
'CrysAlisPro, Agilent Technologies, Version 1.171.36.24 (release 03-12-2012 CrysAlis171 .NET) (compiled Dec 3 2012,18:21:49)'
_computing_molecular_graphics 'Olex2 (Dolomanov et al., 2009)'
_computing_publication_material 'Olex2 (Dolomanov et al., 2009)'
_computing_structure_refinement 'ShelXL (Sheldrick, 2008)'
_computing_structure_solution 'ShelXS (Sheldrick, 2008)'
_diffrn_ambient_temperature 123(1)
_diffrn_detector_area_resol_mean 7.9851
_diffrn_measured_fraction_theta_full 0.998
_diffrn_measured_fraction_theta_max 0.998
_diffrn_measurement_details
;
  1 omega   -8.00   84.00   0.5000   60.0000
omega____ theta____ kappa____ phi______ frames
    -       17.8664   77.0000  -60.0000 184

  2 omega   -4.00   61.00   0.5000   60.0000
omega____ theta____ kappa____ phi______ frames
    -       17.8664   57.0000   30.0000 130

  3 omega  -40.00   51.00   0.5000   60.0000
omega____ theta____ kappa____ phi______ frames
    -      -18.2571   57.0000 -150.0000 182

  4 omega  -87.00    3.00   0.5000   60.0000
omega____ theta____ kappa____ phi______ frames
    -      -18.2571  -57.0000   60.0000 180

  5 omega   35.00   94.00   0.5000   60.0000
omega____ theta____ kappa____ phi______ frames
    -       17.8664  178.0000 -150.0000 118

  6 omega  -12.00   13.00   0.5000   60.0000
omega____ theta____ kappa____ phi______ frames
    -       17.8664   77.0000 -180.0000 50

  7 omega  -55.00   43.00   0.5000   60.0000
omega____ theta____ kappa____ phi______ frames
    -       17.8664  -38.0000  -30.0000 196
;
_diffrn_measurement_device_type 'SuperNova, Single source at offset, Eos'
_diffrn_measurement_method '\w scans'
_diffrn_orient_matrix_UB_11 0.0009357500
_diffrn_orient_matrix_UB_12 0.0019364500
_diffrn_orient_matrix_UB_13 -0.0318378500
_diffrn_orient_matrix_UB_21 0.0100415000
_diffrn_orient_matrix_UB_22 0.0325585000
_diffrn_orient_matrix_UB_23 0.0048596000
_diffrn_orient_matrix_UB_31 0.0308698500
_diffrn_orient_matrix_UB_32 -0.0106360500
_diffrn_orient_matrix_UB_33 0.0089965500
_diffrn_radiation_monochromator mirror
_diffrn_radiation_type MoK\a
_diffrn_radiation_wavelength 0.71073
_diffrn_reflns_av_R_equivalents 0.0286
_diffrn_reflns_av_unetI/netI 0.0223
_diffrn_reflns_Laue_measured_fraction_full 0.998
_diffrn_reflns_Laue_measured_fraction_max 0.998
_diffrn_reflns_limit_h_max 33
_diffrn_reflns_limit_h_min -33
_diffrn_reflns_limit_k_max 25
_diffrn_reflns_limit_k_min -25
_diffrn_reflns_limit_l_max 27
_diffrn_reflns_limit_l_min -27
_diffrn_reflns_number 49205
_diffrn_reflns_point_group_measured_fraction_full 0.998
_diffrn_reflns_point_group_measured_fraction_max 0.998
_diffrn_reflns_theta_full 25.242
_diffrn_reflns_theta_max 26.000
_diffrn_reflns_theta_min 2.967
_diffrn_source 'SuperNova (Mo) X-ray Source'
_exptl_absorpt_coefficient_mu 0.471
_exptl_absorpt_correction_T_max 1.00000
_exptl_absorpt_correction_T_min 0.80233
_exptl_absorpt_correction_type multi-scan
_exptl_absorpt_process_details
'CrysAlisPro, Agilent Technologies, Version 1.171.36.24 (release 03-12-2012 CrysAlis171 .NET) (compiled Dec 3 2012,18:21:49) Empirical absorption correction using spherical harmonics, implemented in SCALE3 ABSPACK scaling algorithm.'
_exptl_crystal_colour red
_exptl_crystal_colour_primary red
_exptl_crystal_density_diffrn 1.261
_exptl_crystal_description block
_exptl_crystal_F_000 4032
_exptl_crystal_size_max 0.18
_exptl_crystal_size_mid 0.11
_exptl_crystal_size_min 0.09
_refine_diff_density_max 0.563
_refine_diff_density_min -0.484
_refine_diff_density_rms 0.057
_refine_ls_extinction_method none
_refine_ls_goodness_of_fit_ref 1.105
_refine_ls_hydrogen_treatment mixed
_refine_ls_matrix_type full
_refine_ls_number_parameters 616
_refine_ls_number_reflns 9767
_refine_ls_number_restraints 42
_refine_ls_restrained_S_all 1.117
_refine_ls_R_factor_all 0.0526
_refine_ls_R_factor_gt 0.0453
_refine_ls_shift/su_max 0.003
_refine_ls_shift/su_mean 0.000
_refine_ls_structure_factor_coef Fsqd
_refine_ls_weighting_details 'w=1/[\s^2^(Fo^2^)+(0.0429P)^2^+26.4571P] where P=(Fo^2^+2Fc^2^)/3'
_refine_ls_weighting_scheme calc
_refine_ls_wR_factor_gt 0.1185
_refine_ls_wR_factor_ref 0.1226
_reflns_Friedel_coverage 0.000
_reflns_number_gt 8495
_reflns_number_total 9767
_reflns_threshold_expression 'I > 2\s(I)'
_cod_data_source_file om501161y_si_002.cif
_cod_data_source_block K2
_cod_depositor_comments 'Adding full bibliography for 4085329--4085336.cif.'
_cod_original_formula_sum 'C51 H70 Fe K O8.50 P'
_cod_database_code 4085330
_shelxl_version_number 2014-3
_chemical_oxdiff_formula 'C45 H57 Fe K O6 P'
_shelx_space_group_comment
;
The symmetry employed for this shelxl refinement is uniquely defined
by the following loop, which should always be used as a source of
symmetry information in preference to the above space-group names.
They are only intended as comments.
;
_reflns_odcompleteness_completeness 99.79
_reflns_odcompleteness_iscentric 1
_reflns_odcompleteness_theta 26.32
_olex2_refinement_description
;
1. Fixed Uiso
 At 1.2 times of:
  All C(H) groups, {H40A,H40B} of C40, {H39A,H39B} of C39, {H42A,H42B} of C42,
   {H36A,H36B} of C36, {H38A,H38B} of C38, {H41A,H41B} of C41, {H35A,H35B} of
  C35, {H34A,H34B} of C34, {H45A,H45B} of C45, {H44A,H44B} of C44, {H43A,H43B}
  of C43, {H37A,H37B} of C37, All C(H,H,H,H) groups
 At 1.5 times of:
  All C(H,H,H) groups, {H50E,H50F} of C503, {H50C,H50D} of C502, {H50A,H50B}
  of C501, {H50G,H50H} of C504, {H20G,H20H} of C203, {H20E,H20F} of C202
2. Restrained distances
 O9A-C201 \\sim O9-C201 \\sim O9A-C204 \\sim O9-C204
 with sigma of 0.01
3. Uiso/Uaniso restraints and constraints
O10 \\sim C504 \\sim C503 \\sim C502 \\sim C501: within 1.7A with sigma of 0.01
and sigma for terminal atoms of 0.02
O9A \\sim O9: within 2A with sigma of 0.01 and sigma for terminal atoms of 0.02
4. Others
 Fixed Sof: O9(0.75) O9A(0.25) H20A(0.75) H20B(0.75) H20C(0.25) H20D(0.25)
 H20I(0.75) H20J(0.75) H20K(0.25) H20L(0.25) O10(0.5) C501(0.5) H50A(0.5)
 H50B(0.5) C502(0.5) H50C(0.5) H50D(0.5) C503(0.5) H50E(0.5) H50F(0.5)
 C504(0.5) H50G(0.5) H50H(0.5)
5.a Secondary CH2 refined with riding coordinates:
 C34(H34A,H34B), C35(H35A,H35B), C36(H36A,H36B), C37(H37A,H37B), C38(H38A,
 H38B), C39(H39A,H39B), C40(H40A,H40B), C41(H41A,H41B), C42(H42A,H42B),
 C43(H43A,H43B), C44(H44A,H44B), C45(H45A,H45B), C201(H20A,H20B), C201(H20C,
 H20D), C202(H20E,H20F), C203(H20G,H20H), C204(H20I,H20J), C204(H20K,H20L),
 C501(H50A,H50B), C502(H50C,H50D), C503(H50E,H50F), C504(H50G,H50H)
5.b Aromatic/amide H refined with riding coordinates:
 C17(H17), C18(H18), C19(H19), C20(H20), C21(H21), C23(H23), C24(H24),
 C25(H25), C26(H26), C27(H27), C29(H29), C30(H30), C31(H31), C32(H32), C33(H33)
5.c Idealised Me refined as rotating group:
 C11(H11A,H11B,H11C), C12(H12A,H12B,H12C), C13(H13A,H13B,H13C), C14(H14A,H14B,
 H14C), C15(H15A,H15B,H15C)
;
_olex2_submission_special_instructions 'No special instructions were received'

loop_
_space_group_symop_operation_xyz
'x, y, z'
'-x, y, -z+1/2'
'x+1/2, y+1/2, z'
'-x+1/2, y+1/2, -z+1/2'
'-x, -y, -z'
'x, -y, z-1/2'
'-x+1/2, -y+1/2, -z'
'x+1/2, -y+1/2, z-1/2'

loop_
_atom_site_label
_atom_site_type_symbol
_atom_site_fract_x
_atom_site_fract_y
_atom_site_fract_z
_atom_site_U_iso_or_equiv
_atom_site_adp_type
_atom_site_occupancy
_atom_site_site_symmetry_order
_atom_site_calc_flag
_atom_site_refinement_flags_posn
_atom_site_refinement_flags_occupancy
_atom_site_disorder_assembly
_atom_site_disorder_group
Fe1 Fe 0.07261(2) 0.24677(2) 1.02113(2) 0.02290(10) Uani 1 1 d . . . .
K1 K -0.13990(2) 0.29622(3) 1.01265(3) 0.02884(13) Uani 1 1 d . . . .
P1 P 0.02246(3) 0.23011(3) 1.06692(3) 0.02422(14) Uani 1 1 d . . . .
O1 O -0.15696(10) 0.19611(10) 1.08348(12) 0.0443(5) Uani 1 1 d . . . .
O2 O -0.13392(10) 0.31914(10) 1.14334(11) 0.0427(5) Uani 1 1 d . . . .
O3 O -0.13103(11) 0.42520(10) 1.06729(12) 0.0476(5) Uani 1 1 d . . . .
O4 O -0.19339(11) 0.41278(11) 0.91280(13) 0.0499(5) Uani 1 1 d . . . .
O5 O -0.19597(10) 0.28961(11) 0.86081(11) 0.0482(5) Uani 1 1 d . . . .
O6 O -0.20508(9) 0.18308(10) 0.93049(12) 0.0474(5) Uani 1 1 d . . . .
O7 O -0.03900(8) 0.25201(9) 1.04647(10) 0.0331(4) Uani 1 1 d . . . .
C1 C 0.08673(11) 0.28366(11) 1.11883(13) 0.0247(5) Uani 1 1 d . . . .
C2 C 0.13932(11) 0.25329(11) 1.13133(13) 0.0237(5) Uani 1 1 d . . . .
H2 H 0.1755(11) 0.2763(12) 1.1482(13) 0.016(6) Uiso 1 1 d . . . .
C3 C 0.13647(11) 0.18598(11) 1.11203(13) 0.0234(5) Uani 1 1 d . . . .
C4 C 0.10616(11) 0.13582(12) 1.13163(15) 0.0268(5) Uani 1 1 d . . . .
H4A H 0.1384(12) 0.1162(13) 1.1821(15) 0.027(7) Uiso 1 1 d . . . .
H4B H 0.0903(12) 0.1016(13) 1.0936(15) 0.028(7) Uiso 1 1 d . . . .
C5 C 0.05189(11) 0.15932(11) 1.13067(14) 0.0250(5) Uani 1 1 d . . . .
H5 H 0.0650(12) 0.1754(13) 1.1786(15) 0.025(7) Uiso 1 1 d . . . .
C6 C 0.02833(13) 0.21977(13) 0.91119(14) 0.0336(6) Uani 1 1 d . . . .
C7 C 0.09092(12) 0.23093(12) 0.94192(13) 0.0292(5) Uani 1 1 d . . . .
C8 C 0.10538(12) 0.29610(12) 0.96745(13) 0.0290(5) Uani 1 1 d . . . .
C9 C 0.05131(13) 0.32558(13) 0.95140(14) 0.0327(6) Uani 1 1 d . . . .
C10 C 0.00353(12) 0.27907(15) 0.91643(14) 0.0359(6) Uani 1 1 d . . . .
C11 C -0.00688(17) 0.15920(17) 0.87205(18) 0.0567(9) Uani 1 1 d . . . .
H11A H 0.0189 0.1214 0.8988 0.085 Uiso 1 1 calc GR . . .
H11B H -0.0190 0.1592 0.8206 0.085 Uiso 1 1 calc GR . . .
H11C H -0.0436 0.1574 0.8713 0.085 Uiso 1 1 calc GR . . .
C12 C 0.13165(15) 0.18399(15) 0.93849(16) 0.0421(7) Uani 1 1 d . . . .
H12A H 0.1745 0.1973 0.9740 0.063 Uiso 1 1 calc GR . . .
H12B H 0.1210 0.1834 0.8877 0.063 Uiso 1 1 calc GR . . .
H12C H 0.1261 0.1407 0.9516 0.063 Uiso 1 1 calc GR . . .
C13 C 0.16465(14) 0.33079(15) 0.99935(17) 0.0428(7) Uani 1 1 d . . . .
H13A H 0.1753 0.3561 1.0430 0.064 Uiso 1 1 calc GR . . .
H13B H 0.1604 0.3597 0.9613 0.064 Uiso 1 1 calc GR . . .
H13C H 0.1971 0.2992 1.0146 0.064 Uiso 1 1 calc GR . . .
C14 C 0.04550(18) 0.39516(14) 0.96528(19) 0.0517(9) Uani 1 1 d . . . .
H14A H 0.0092 0.4007 0.9648 0.078 Uiso 1 1 calc GR . . .
H14B H 0.0415 0.4220 0.9259 0.078 Uiso 1 1 calc GR . . .
H14C H 0.0821 0.4083 1.0142 0.078 Uiso 1 1 calc GR . . .
C15 C -0.06225(14) 0.2907(2) 0.88550(19) 0.0586(10) Uani 1 1 d . . . .
H15A H -0.0821 0.2494 0.8805 0.088 Uiso 1 1 calc GR . . .
H15B H -0.0832 0.3114 0.8362 0.088 Uiso 1 1 calc GR . . .
H15C H -0.0644 0.3191 0.9195 0.088 Uiso 1 1 calc GR . . .
C16 C 0.18931(11) 0.15919(12) 1.11599(13) 0.0251(5) Uani 1 1 d . . . .
C17 C 0.23559(12) 0.19805(13) 1.12458(14) 0.0313(6) Uani 1 1 d . . . .
H17 H 0.2321 0.2437 1.1253 0.038 Uiso 1 1 calc R . . .
C18 C 0.28619(13) 0.17225(15) 1.13206(17) 0.0408(7) Uani 1 1 d . . . .
H18 H 0.3168 0.2003 1.1383 0.049 Uiso 1 1 calc R . . .
C19 C 0.29287(14) 0.10624(16) 1.13065(19) 0.0471(8) Uani 1 1 d . . . .
H19 H 0.3278 0.0886 1.1361 0.056 Uiso 1 1 calc R . . .
C20 C 0.24796(14) 0.06673(15) 1.12119(18) 0.0432(7) Uani 1 1 d . . . .
H20 H 0.2516 0.0212 1.1194 0.052 Uiso 1 1 calc R . . .
C21 C 0.19742(12) 0.09240(13) 1.11425(15) 0.0325(6) Uani 1 1 d . . . .
H21 H 0.1672 0.0638 1.1081 0.039 Uiso 1 1 calc R . . .
C22 C 0.08665(12) 0.35221(11) 1.13764(13) 0.0275(5) Uani 1 1 d . . . .
C23 C 0.03212(14) 0.38435(13) 1.11244(16) 0.0363(6) Uani 1 1 d . . . .
H23 H -0.0056 0.3619 1.0818 0.044 Uiso 1 1 calc R . . .
C24 C 0.03182(16) 0.44813(14) 1.13114(17) 0.0433(7) Uani 1 1 d . . . .
H24 H -0.0060 0.4688 1.1129 0.052 Uiso 1 1 calc R . . .
C25 C 0.08572(16) 0.48177(13) 1.17589(17) 0.0457(8) Uani 1 1 d . . . .
H25 H 0.0854 0.5256 1.1886 0.055 Uiso 1 1 calc R . . .
C26 C 0.14052(16) 0.45102(14) 1.20226(17) 0.0441(7) Uani 1 1 d . . . .
H26 H 0.1780 0.4738 1.2334 0.053 Uiso 1 1 calc R . . .
C27 C 0.14097(14) 0.38696(12) 1.18348(15) 0.0355(6) Uani 1 1 d . . . .
H27 H 0.1790 0.3665 1.2022 0.043 Uiso 1 1 calc R . . .
C28 C 0.00516(11) 0.10726(12) 1.10807(15) 0.0284(5) Uani 1 1 d . . . .
C29 C -0.01231(14) 0.09094(15) 1.15402(18) 0.0420(7) Uani 1 1 d . . . .
H29 H 0.0042 0.1142 1.1992 0.050 Uiso 1 1 calc R . . .
C30 C -0.05340(16) 0.04134(18) 1.1352(2) 0.0605(10) Uani 1 1 d . . . .
H30 H -0.0645 0.0305 1.1676 0.073 Uiso 1 1 calc R . . .
C31 C -0.07825(16) 0.00780(16) 1.0695(3) 0.0637(11) Uani 1 1 d . . . .
H31 H -0.1064 -0.0264 1.0565 0.076 Uiso 1 1 calc R . . .
C32 C -0.06215(15) 0.02402(16) 1.0226(2) 0.0573(10) Uani 1 1 d . . . .
H32 H -0.0795 0.0010 0.9771 0.069 Uiso 1 1 calc R . . .
C33 C -0.02105(13) 0.07341(14) 1.04128(17) 0.0403(7) Uani 1 1 d . . . .
H33 H -0.0106 0.0844 1.0083 0.048 Uiso 1 1 calc R . . .
C34 C -0.09537(17) 0.37275(16) 1.18135(18) 0.0526(8) Uani 1 1 d . . . .
H34A H -0.0554 0.3661 1.1897 0.063 Uiso 1 1 calc R . . .
H34B H -0.0880 0.3781 1.2307 0.063 Uiso 1 1 calc R . . .
C35 C -0.12611(18) 0.43163(16) 1.13434(19) 0.0538(8) Uani 1 1 d . . . .
H35A H -0.1674 0.4364 1.1229 0.065 Uiso 1 1 calc R . . .
H35B H -0.1019 0.4706 1.1619 0.065 Uiso 1 1 calc R . . .
C36 C -0.1637(2) 0.47679(15) 1.0174(2) 0.0599(9) Uani 1 1 d . . . .
H36A H -0.1449 0.5184 1.0429 0.072 Uiso 1 1 calc R . . .
H36B H -0.2066 0.4764 1.0010 0.072 Uiso 1 1 calc R . . .
C37 C -0.1621(2) 0.46978(16) 0.9512(2) 0.0617(10) Uani 1 1 d . . . .
H37A H -0.1820 0.5076 0.9177 0.074 Uiso 1 1 calc R . . .
H37B H -0.1192 0.4676 0.9678 0.074 Uiso 1 1 calc R . . .
C38 C -0.19188(17) 0.40224(18) 0.85052(18) 0.0538(9) Uani 1 1 d . . . .
H38A H -0.1488 0.3994 0.8677 0.065 Uiso 1 1 calc R . . .
H38B H -0.2113 0.4392 0.8156 0.065 Uiso 1 1 calc R . . .
C39 C -0.22439(17) 0.3420(2) 0.81101(18) 0.0596(9) Uani 1 1 d . . . .
H39A H -0.2678 0.3449 0.7925 0.072 Uiso 1 1 calc R . . .
H39B H -0.2231 0.3355 0.7674 0.072 Uiso 1 1 calc R . . .
C40 C -0.21898(17) 0.22922(19) 0.82358(18) 0.0571(9) Uani 1 1 d . . . .
H40A H -0.2098 0.2239 0.7865 0.069 Uiso 1 1 calc R . . .
H40B H -0.2640 0.2278 0.7966 0.069 Uiso 1 1 calc R . . .
C41 C -0.18991(17) 0.17609(18) 0.87966(19) 0.0565(9) Uani 1 1 d . . . .
H41A H -0.2046 0.1338 0.8540 0.068 Uiso 1 1 calc R . . .
H41B H -0.1449 0.1777 0.9069 0.068 Uiso 1 1 calc R . . .
C42 C -0.18274(17) 0.13074(15) 0.9822(2) 0.0534(8) Uani 1 1 d . . . .
H42A H -0.1382 0.1253 1.0072 0.064 Uiso 1 1 calc R . . .
H42B H -0.2036 0.0902 0.9551 0.064 Uiso 1 1 calc R . . .
C43 C -0.19443(16) 0.14411(15) 1.0389(2) 0.0531(8) Uani 1 1 d . . . .
H43A H -0.2381 0.1552 1.0139 0.064 Uiso 1 1 calc R . . .
H43B H -0.1848 0.1054 1.0705 0.064 Uiso 1 1 calc R . . .
C44 C -0.16076(17) 0.21088(16) 1.14314(18) 0.0497(8) Uani 1 1 d . . . .
H44A H -0.1510 0.1721 1.1746 0.060 Uiso 1 1 calc R . . .
H44B H -0.2028 0.2252 1.1233 0.060 Uiso 1 1 calc R . . .
C45 C -0.11595(18) 0.26353(17) 1.18863(18) 0.0542(9) Uani 1 1 d . . . .
H45A H -0.1153 0.2728 1.2331 0.065 Uiso 1 1 calc R . . .
H45B H -0.0743 0.2501 1.2060 0.065 Uiso 1 1 calc R . . .
O9 O 0.2062(2) 0.0914(2) 0.7751(3) 0.0960(16) Uani 0.75 1 d . P A 1
O9A O 0.1704(7) 0.1070(4) 0.7388(6) 0.086(3) Uani 0.25 1 d . P A 2
C201 C 0.1792(2) 0.1176(2) 0.8081(3) 0.0798(13) Uani 1 1 d . . . .
H20A H 0.1477 0.1499 0.7745 0.096 Uiso 0.75 1 calc R P A 1
H20B H 0.2105 0.1387 0.8563 0.096 Uiso 0.75 1 calc R P A 1
H20C H 0.1595 0.1586 0.8064 0.096 Uiso 0.25 1 calc R P A 2
H20D H 0.2235 0.1203 0.8493 0.096 Uiso 0.25 1 calc R P A 2
C202 C 0.1512(3) 0.0624(2) 0.8202(3) 0.0921(16) Uani 1 1 d . . . .
H20E H 0.1097 0.0737 0.8051 0.138 Uiso 1 1 calc R . . .
H20F H 0.1766 0.0494 0.8735 0.138 Uiso 1 1 calc R . . .
C203 C 0.1481(3) 0.0098(2) 0.7726(3) 0.0992(17) Uani 1 1 d . . . .
H20G H 0.1772 -0.0252 0.8037 0.149 Uiso 1 1 calc R . . .
H20H H 0.1062 -0.0086 0.7405 0.149 Uiso 1 1 calc R . . .
C204 C 0.1647(3) 0.0405(2) 0.7266(3) 0.0984(17) Uani 1 1 d . . . .
H20I H 0.1852 0.0094 0.7139 0.118 Uiso 0.75 1 calc R P A 1
H20J H 0.1281 0.0585 0.6798 0.118 Uiso 0.75 1 calc R P A 1
H20K H 0.2039 0.0224 0.7399 0.118 Uiso 0.25 1 calc R P A 2
H20L H 0.1327 0.0315 0.6730 0.118 Uiso 0.25 1 calc R P A 2
O10 O 0.0111(5) 0.5746(4) 0.2614(7) 0.108(2) Uani 0.5 1 d . P B -1
C501 C -0.0550(3) 0.6030(4) 0.1954(5) 0.0539(18) Uani 0.5 1 d . P B -1
H50A H -0.0616 0.6018 0.1463 0.081 Uiso 0.5 1 calc R P B -1
H50B H -0.0887 0.5796 0.1919 0.081 Uiso 0.5 1 calc R P B -1
C502 C -0.0494(4) 0.6661(6) 0.2208(5) 0.0616(19) Uani 0.5 1 d . P B -1
H50C H -0.0592 0.6679 0.2576 0.092 Uiso 0.5 1 calc R P B -1
H50D H -0.0779 0.6950 0.1784 0.092 Uiso 0.5 1 calc R P B -1
C503 C 0.0175(3) 0.6873(4) 0.2579(4) 0.050(2) Uani 0.5 1 d . P B -1
H50E H 0.0358 0.7070 0.3077 0.075 Uiso 0.5 1 calc R P B -1
H50F H 0.0208 0.7179 0.2259 0.075 Uiso 0.5 1 calc R P B -1
C504 C 0.0477(4) 0.6199(6) 0.2642(6) 0.074(2) Uani 0.5 1 d . P B -1
H50G H 0.0513 0.6143 0.2223 0.112 Uiso 0.5 1 calc R P B -1
H50H H 0.0892 0.6171 0.3120 0.112 Uiso 0.5 1 calc R P B -1

loop_
_atom_site_aniso_label
_atom_site_aniso_U_11
_atom_site_aniso_U_22
_atom_site_aniso_U_33
_atom_site_aniso_U_23
_atom_site_aniso_U_13
_atom_site_aniso_U_12
Fe1 0.02638(18) 0.02003(18) 0.02483(18) 0.00275(13) 0.01645(15) 0.00236(13)
K1 0.0282(3) 0.0318(3) 0.0296(3) -0.0016(2) 0.0187(2) 0.0018(2)
P1 0.0266(3) 0.0216(3) 0.0275(3) 0.0029(2) 0.0176(3) 0.0025(2)
O1 0.0521(12) 0.0358(11) 0.0590(13) -0.0026(10) 0.0404(11) -0.0042(9)
O2 0.0517(12) 0.0415(11) 0.0371(10) -0.0005(9) 0.0273(10) -0.0010(10)
O3 0.0621(14) 0.0356(11) 0.0530(13) -0.0045(10) 0.0382(12) -0.0019(10)
O4 0.0632(14) 0.0423(12) 0.0565(13) 0.0112(10) 0.0419(12) 0.0074(11)
O5 0.0437(12) 0.0633(14) 0.0328(10) 0.0028(10) 0.0198(9) 0.0114(10)
O6 0.0415(11) 0.0449(12) 0.0578(13) -0.0150(10) 0.0302(11) -0.0011(9)
O7 0.0315(10) 0.0326(10) 0.0411(10) 0.0052(8) 0.0246(9) 0.0064(8)
C1 0.0326(13) 0.0203(12) 0.0246(11) 0.0030(9) 0.0187(10) 0.0015(10)
C2 0.0266(12) 0.0213(12) 0.0233(11) 0.0018(9) 0.0147(10) -0.0024(10)
C3 0.0249(12) 0.0215(12) 0.0238(11) 0.0029(9) 0.0143(10) 0.0011(9)
C4 0.0282(13) 0.0197(12) 0.0329(13) 0.0042(10) 0.0180(11) 0.0015(10)
C5 0.0302(13) 0.0213(12) 0.0271(12) 0.0009(10) 0.0188(11) -0.0004(10)
C6 0.0389(15) 0.0355(14) 0.0244(12) 0.0003(11) 0.0174(11) -0.0034(12)
C7 0.0395(14) 0.0281(13) 0.0242(12) 0.0028(10) 0.0211(11) 0.0035(11)
C8 0.0393(14) 0.0276(13) 0.0259(12) 0.0045(10) 0.0224(11) 0.0017(11)
C9 0.0470(15) 0.0283(13) 0.0315(13) 0.0123(11) 0.0279(12) 0.0116(12)
C10 0.0326(14) 0.0477(17) 0.0283(13) 0.0130(12) 0.0183(12) 0.0096(12)
C11 0.062(2) 0.057(2) 0.0378(16) -0.0118(15) 0.0218(16) -0.0233(17)
C12 0.0561(18) 0.0404(16) 0.0392(15) 0.0029(13) 0.0332(15) 0.0132(14)
C13 0.0501(17) 0.0400(16) 0.0456(16) 0.0067(13) 0.0322(15) -0.0093(14)
C14 0.093(3) 0.0289(15) 0.0563(19) 0.0181(14) 0.057(2) 0.0219(16)
C15 0.0375(17) 0.092(3) 0.0440(18) 0.0297(18) 0.0228(15) 0.0236(18)
C16 0.0257(12) 0.0247(12) 0.0220(11) 0.0030(9) 0.0124(10) 0.0012(10)
C17 0.0333(13) 0.0287(13) 0.0358(14) 0.0037(11) 0.0224(12) 0.0003(11)
C18 0.0333(14) 0.0455(17) 0.0516(17) 0.0052(14) 0.0294(14) -0.0010(13)
C19 0.0383(16) 0.0512(19) 0.065(2) 0.0132(16) 0.0378(16) 0.0152(14)
C20 0.0456(17) 0.0325(15) 0.0606(19) 0.0064(14) 0.0362(16) 0.0107(13)
C21 0.0302(13) 0.0269(13) 0.0422(15) -0.0002(11) 0.0222(12) 0.0005(11)
C22 0.0419(14) 0.0200(12) 0.0271(12) 0.0043(9) 0.0239(11) 0.0028(10)
C23 0.0482(16) 0.0265(13) 0.0385(14) 0.0036(11) 0.0278(13) 0.0062(12)
C24 0.063(2) 0.0263(14) 0.0479(17) 0.0042(12) 0.0362(16) 0.0119(14)
C25 0.080(2) 0.0186(13) 0.0511(17) 0.0028(12) 0.0458(18) 0.0066(14)
C26 0.064(2) 0.0269(14) 0.0427(16) -0.0040(12) 0.0316(15) -0.0075(14)
C27 0.0478(16) 0.0230(13) 0.0383(14) 0.0009(11) 0.0267(13) 0.0005(12)
C28 0.0313(13) 0.0203(12) 0.0402(14) 0.0029(10) 0.0247(12) 0.0023(10)
C29 0.0459(17) 0.0413(16) 0.0483(17) 0.0080(13) 0.0330(15) -0.0016(13)
C30 0.052(2) 0.052(2) 0.089(3) 0.025(2) 0.048(2) -0.0026(17)
C31 0.0448(19) 0.0281(16) 0.119(3) 0.0026(19) 0.049(2) -0.0068(14)
C32 0.0393(17) 0.0376(17) 0.090(3) -0.0271(18) 0.0355(18) -0.0088(14)
C33 0.0346(15) 0.0381(16) 0.0538(17) -0.0152(13) 0.0291(14) -0.0058(12)
C34 0.063(2) 0.0491(19) 0.0426(17) -0.0138(15) 0.0293(16) -0.0100(16)
C35 0.074(2) 0.0392(17) 0.057(2) -0.0162(15) 0.0439(19) -0.0101(16)
C36 0.090(3) 0.0278(16) 0.074(2) 0.0022(16) 0.055(2) -0.0010(17)
C37 0.084(3) 0.0363(18) 0.075(2) 0.0121(17) 0.053(2) -0.0007(17)
C38 0.062(2) 0.062(2) 0.0465(18) 0.0224(16) 0.0368(17) 0.0171(17)
C39 0.057(2) 0.082(3) 0.0364(17) 0.0129(17) 0.0257(16) 0.0152(19)
C40 0.054(2) 0.074(2) 0.0391(17) -0.0233(17) 0.0250(16) -0.0017(18)
C41 0.055(2) 0.061(2) 0.053(2) -0.0221(17) 0.0319(17) -0.0031(17)
C42 0.064(2) 0.0292(16) 0.078(2) -0.0076(16) 0.047(2) -0.0020(15)
C43 0.056(2) 0.0348(16) 0.080(2) -0.0058(16) 0.0459(19) -0.0055(15)
C44 0.064(2) 0.0478(19) 0.0498(18) 0.0091(15) 0.0404(17) 0.0040(16)
C45 0.070(2) 0.052(2) 0.0421(17) 0.0121(15) 0.0339(17) 0.0076(17)
O9 0.088(3) 0.082(3) 0.155(5) 0.028(3) 0.092(4) 0.009(3)
O9A 0.107(8) 0.064(6) 0.146(8) 0.026(6) 0.108(7) 0.023(6)
C201 0.077(3) 0.072(3) 0.081(3) -0.013(2) 0.040(2) -0.024(2)
C202 0.143(5) 0.067(3) 0.118(4) -0.017(3) 0.106(4) -0.020(3)
C203 0.145(5) 0.071(3) 0.140(5) -0.038(3) 0.116(4) -0.036(3)
C204 0.167(5) 0.068(3) 0.108(4) 0.003(3) 0.107(4) 0.013(3)
O10 0.069(6) 0.127(4) 0.092(6) 0.004(5) 0.027(5) 0.037(4)
C501 0.022(3) 0.083(5) 0.058(4) 0.022(4) 0.024(3) 0.012(3)
C502 0.039(4) 0.102(6) 0.050(4) 0.018(4) 0.029(4) 0.018(4)
C503 0.050(5) 0.066(4) 0.033(4) 0.002(3) 0.024(5) 0.005(3)
C504 0.034(4) 0.080(5) 0.083(5) -0.010(5) 0.020(4) 0.000(4)

loop_
_atom_type_symbol
_atom_type_description
_atom_type_scat_dispersion_real
_atom_type_scat_dispersion_imag
_atom_type_scat_source
C C 0.0033 0.0016 'International Tables Vol C Tables 4.2.6.8 and 6.1.1.4'
H H 0.0000 0.0000 'International Tables Vol C Tables 4.2.6.8 and 6.1.1.4'
Fe Fe 0.3463 0.8444 'International Tables Vol C Tables 4.2.6.8 and 6.1.1.4'
K K 0.2009 0.2494 'International Tables Vol C Tables 4.2.6.8 and 6.1.1.4'
O O 0.0106 0.0060 'International Tables Vol C Tables 4.2.6.8 and 6.1.1.4'
P P 0.1023 0.0942 'International Tables Vol C Tables 4.2.6.8 and 6.1.1.4'

loop_
_geom_angle_atom_site_label_1
_geom_angle_atom_site_label_2
_geom_angle_atom_site_label_3
_geom_angle
C1 Fe1 P1 50.05(7)
C1 Fe1 C3 71.86(9)
C1 Fe1 C7 156.99(10)
C1 Fe1 C8 121.09(10)
C2 Fe1 P1 78.76(7)
C2 Fe1 C1 40.46(10)
C2 Fe1 C3 40.83(9)
C2 Fe1 C6 159.16(11)
C2 Fe1 C7 122.41(10)
C2 Fe1 C8 105.88(10)
C2 Fe1 C9 120.35(11)
C2 Fe1 C10 156.69(11)
C3 Fe1 P1 81.15(7)
C6 Fe1 P1 115.02(8)
C6 Fe1 C1 160.06(11)
C6 Fe1 C3 122.70(10)
C6 Fe1 C7 39.98(11)
C6 Fe1 C8 67.32(10)
C6 Fe1 C9 67.88(11)
C7 Fe1 P1 152.87(8)
C7 Fe1 C3 103.65(9)
C7 Fe1 C8 39.56(10)
C8 Fe1 P1 158.80(7)
C8 Fe1 C3 116.17(10)
C9 Fe1 P1 119.95(8)
C9 Fe1 C1 106.20(10)
C9 Fe1 C3 151.87(10)
C9 Fe1 C7 66.74(10)
C9 Fe1 C8 39.66(10)
C10 Fe1 P1 100.12(8)
C10 Fe1 C1 122.34(10)
C10 Fe1 C3 162.48(11)
C10 Fe1 C6 40.93(11)
C10 Fe1 C7 67.44(10)
C10 Fe1 C8 67.26(10)
C10 Fe1 C9 40.23(11)
O1 K1 O2 58.94(6)
O1 K1 O3 117.03(6)
O1 K1 O4 147.20(6)
O1 K1 O6 60.19(7)
O2 K1 O3 58.51(6)
O2 K1 O4 109.13(6)
O2 K1 O6 115.49(7)
O3 K1 O4 56.54(6)
O5 K1 O1 119.39(7)
O5 K1 O2 155.42(6)
O5 K1 O3 113.98(7)
O5 K1 O4 57.54(7)
O5 K1 O6 59.47(7)
O6 K1 O3 153.70(6)
O6 K1 O4 110.01(7)
O7 K1 O1 93.94(6)
O7 K1 O2 110.58(6)
O7 K1 O3 113.60(7)
O7 K1 O4 118.47(6)
O7 K1 O5 93.93(6)
O7 K1 O6 92.62(6)
O7 P1 Fe1 134.31(8)
O7 P1 C1 119.07(11)
O7 P1 C5 111.71(11)
C1 P1 Fe1 63.85(8)
C1 P1 C5 100.42(11)
C5 P1 Fe1 112.16(8)
C43 O1 K1 117.65(19)
C43 O1 C44 113.6(2)
C44 O1 K1 119.14(17)
C34 O2 K1 108.55(17)
C45 O2 K1 112.02(18)
C45 O2 C34 113.2(2)
C35 O3 K1 117.34(18)
C36 O3 K1 121.00(19)
C36 O3 C35 112.2(3)
C37 O4 K1 111.80(19)
C37 O4 C38 111.4(3)
C38 O4 K1 108.23(18)
C39 O5 K1 124.7(2)
C39 O5 C40 111.9(3)
C40 O5 K1 119.21(19)
C41 O6 K1 103.39(19)
C41 O6 C42 112.0(2)
C42 O6 K1 107.62(18)
P1 O7 K1 176.30(11)
P1 C1 Fe1 66.11(8)
C2 C1 Fe1 66.29(13)
C2 C1 P1 109.34(17)
C2 C1 C22 122.3(2)
C22 C1 Fe1 127.41(16)
C22 C1 P1 127.75(19)
C1 C2 Fe1 73.25(14)
C1 C2 C3 119.6(2)
C3 C2 Fe1 73.96(14)
C2 C3 Fe1 65.21(13)
C2 C3 C4 121.0(2)
C2 C3 C16 117.4(2)
C4 C3 Fe1 113.33(16)
C16 C3 Fe1 119.71(16)
C16 C3 C4 112.6(2)
C5 C4 C3 116.4(2)
C4 C5 P1 103.99(16)
C28 C5 P1 114.33(17)
C28 C5 C4 112.7(2)
C7 C6 Fe1 71.81(14)
C7 C6 C10 107.6(2)
C7 C6 C11 125.7(3)
C10 C6 Fe1 69.37(15)
C10 C6 C11 126.3(3)
C11 C6 Fe1 129.7(2)
C6 C7 Fe1 68.20(14)
C6 C7 C8 108.4(2)
C6 C7 C12 124.8(3)
C8 C7 Fe1 70.56(14)
C8 C7 C12 126.4(3)
C12 C7 Fe1 132.75(18)
C7 C8 Fe1 69.88(14)
C7 C8 C13 127.4(2)
C9 C8 Fe1 68.95(14)
C9 C8 C7 107.8(2)
C9 C8 C13 124.6(2)
C13 C8 Fe1 130.63(18)
C8 C9 Fe1 71.40(14)
C8 C9 C14 125.2(3)
C10 C9 Fe1 68.80(14)
C10 C9 C8 108.4(2)
C10 C9 C14 126.3(3)
C14 C9 Fe1 128.27(19)
C6 C10 Fe1 69.70(14)
C6 C10 C15 125.7(3)
C9 C10 Fe1 70.97(15)
C9 C10 C6 107.8(2)
C9 C10 C15 126.3(3)
C15 C10 Fe1 128.0(2)
C17 C16 C3 122.9(2)
C17 C16 C21 115.3(2)
C21 C16 C3 121.8(2)
C18 C17 C16 122.2(3)
C19 C18 C17 120.8(3)
C20 C19 C18 118.5(3)
C19 C20 C21 120.8(3)
C20 C21 C16 122.3(3)
C23 C22 C1 121.3(2)
C27 C22 C1 121.6(2)
C27 C22 C23 117.1(2)
C24 C23 C22 121.6(3)
C25 C24 C23 120.5(3)
C24 C25 C26 119.2(3)
C25 C26 C27 120.4(3)
C26 C27 C22 121.2(3)
C29 C28 C5 120.7(2)
C29 C28 C33 118.1(3)
C33 C28 C5 121.2(2)
C30 C29 C28 121.1(3)
C31 C30 C29 120.1(3)
C30 C31 C32 119.6(3)
C31 C32 C33 120.6(3)
C32 C33 C28 120.5(3)
O2 C34 C35 108.3(3)
O3 C35 C34 108.8(3)
O3 C36 C37 109.1(3)
O4 C37 C36 108.7(3)
O4 C38 C39 110.9(3)
O5 C39 C38 109.1(3)
O5 C40 C41 109.3(3)
O6 C41 C40 109.2(3)
O6 C42 C43 109.5(3)
O1 C43 C42 108.1(3)
O1 C44 C45 108.1(3)
O2 C45 C44 108.3(3)
C201 O9 C204 104.4(4)
C204 O9A C201 106.8(6)
O9 C201 C202 105.7(4)
O9A C201 C202 107.2(5)
C201 C202 C203 105.2(4)
C204 C203 C202 104.9(4)
O9 C204 C203 102.9(4)
O9A C204 C203 109.8(5)
C504 O10 C501 100.5(9)
C502 C501 O10 100.2(7)
C501 C502 C503 107.3(7)
C502 C503 C504 100.3(8)
O10 C504 C503 106.6(8)

loop_
_geom_bond_atom_site_label_1
_geom_bond_atom_site_label_2
_geom_bond_distance
Fe1 P1 2.1377(7)
Fe1 C1 2.099(2)
Fe1 C2 2.007(2)
Fe1 C3 2.124(2)
Fe1 C6 2.053(3)
Fe1 C7 2.101(2)
Fe1 C8 2.109(2)
Fe1 C9 2.077(2)
Fe1 C10 2.049(3)
K1 O1 2.790(2)
K1 O2 2.830(2)
K1 O3 2.879(2)
K1 O4 3.002(2)
K1 O5 2.751(2)
K1 O6 2.848(2)
K1 O7 2.5326(18)
P1 O7 1.5094(18)
P1 C1 1.792(3)
P1 C5 1.855(2)
O1 C43 1.406(4)
O1 C44 1.411(4)
O2 C34 1.411(4)
O2 C45 1.410(4)
O3 C35 1.411(4)
O3 C36 1.409(4)
O4 C37 1.407(4)
O4 C38 1.414(4)
O5 C39 1.407(4)
O5 C40 1.422(4)
O6 C41 1.408(4)
O6 C42 1.424(4)
C1 C2 1.422(3)
C1 C22 1.478(3)
C2 C3 1.445(3)
C3 C4 1.532(3)
C3 C16 1.483(3)
C4 C5 1.531(3)
C5 C28 1.503(3)
C6 C7 1.421(4)
C6 C10 1.434(4)
C6 C11 1.502(4)
C7 C8 1.425(4)
C7 C12 1.501(4)
C8 C9 1.420(4)
C8 C13 1.498(4)
C9 C10 1.419(4)
C9 C14 1.499(4)
C10 C15 1.500(4)
C16 C17 1.401(3)
C16 C21 1.403(4)
C17 C18 1.382(4)
C18 C19 1.380(4)
C19 C20 1.372(4)
C20 C21 1.385(4)
C22 C23 1.398(4)
C22 C27 1.395(4)
C23 C24 1.384(4)
C24 C25 1.374(5)
C25 C26 1.385(5)
C26 C27 1.391(4)
C28 C29 1.387(4)
C28 C33 1.392(4)
C29 C30 1.383(4)
C30 C31 1.374(6)
C31 C32 1.376(6)
C32 C33 1.381(4)
C34 C35 1.496(5)
C36 C37 1.491(5)
C38 C39 1.478(5)
C40 C41 1.488(5)
C42 C43 1.486(5)
C44 C45 1.493(5)
O9 C201 1.405(5)
O9 C204 1.450(6)
O9A C201 1.417(8)
O9A C204 1.393(8)
C201 C202 1.478(6)
C202 C203 1.480(6)
C203 C204 1.470(6)
O10 C501 1.612(11)
O10 C504 1.337(17)
C501 C502 1.392(15)
C502 C503 1.544(13)
C503 C504 1.579(13)

loop_
_geom_torsion_atom_site_label_1
_geom_torsion_atom_site_label_2
_geom_torsion_atom_site_label_3
_geom_torsion_atom_site_label_4
_geom_torsion
Fe1 P1 C1 C2 -51.56(14)
Fe1 P1 C1 C22 119.8(2)
Fe1 P1 C5 C4 1.61(18)
Fe1 P1 C5 C28 -121.69(16)
Fe1 C1 C2 C3 -59.81(19)
Fe1 C1 C22 C23 84.5(3)
Fe1 C1 C22 C27 -97.9(3)
Fe1 C2 C3 C4 -103.4(2)
Fe1 C2 C3 C16 112.07(19)
Fe1 C3 C4 C5 -41.4(3)
Fe1 C3 C16 C17 64.3(3)
Fe1 C3 C16 C21 -118.2(2)
Fe1 C6 C7 C8 -59.30(17)
Fe1 C6 C7 C12 127.8(2)
Fe1 C6 C10 C9 61.04(17)
Fe1 C6 C10 C15 -122.8(3)
Fe1 C7 C8 C9 -58.73(16)
Fe1 C7 C8 C13 126.4(3)
Fe1 C8 C9 C10 -59.05(17)
Fe1 C8 C9 C14 124.2(3)
Fe1 C9 C10 C6 -60.23(17)
Fe1 C9 C10 C15 123.7(3)
K1 O1 C43 C42 38.0(3)
K1 O1 C44 C45 -38.3(3)
K1 O2 C34 C35 67.4(3)
K1 O2 C45 C44 -58.2(3)
K1 O3 C35 C34 28.8(3)
K1 O3 C36 C37 -39.6(4)
K1 O4 C37 C36 -56.8(3)
K1 O4 C38 C39 56.2(3)
K1 O5 C39 C38 32.2(4)
K1 O5 C40 C41 -18.5(3)
K1 O6 C41 C40 -69.1(3)
K1 O6 C42 C43 61.2(3)
P1 C1 C2 Fe1 51.46(12)
P1 C1 C2 C3 -8.3(3)
P1 C1 C22 C23 -2.5(3)
P1 C1 C22 C27 175.08(19)
P1 C5 C28 C29 -117.2(2)
P1 C5 C28 C33 63.9(3)
O1 C44 C45 O2 63.8(3)
O2 C34 C35 O3 -65.0(4)
O3 C36 C37 O4 64.2(4)
O4 C38 C39 O5 -59.9(4)
O5 C40 C41 O6 61.4(4)
O6 C42 C43 O1 -68.2(4)
O7 P1 C1 Fe1 -128.13(10)
O7 P1 C1 C2 -179.69(15)
O7 P1 C1 C22 -8.3(3)
O7 P1 C5 C4 168.52(16)
O7 P1 C5 C28 45.2(2)
C1 P1 C5 C4 -64.25(18)
C1 P1 C5 C28 172.45(18)
C1 C2 C3 Fe1 59.45(19)
C1 C2 C3 C4 -43.9(3)
C1 C2 C3 C16 171.5(2)
C1 C22 C23 C24 178.6(2)
C1 C22 C27 C26 -178.5(2)
C2 C1 C22 C23 167.9(2)
C2 C1 C22 C27 -14.5(3)
C2 C3 C4 C5 32.7(3)
C2 C3 C16 C17 -11.3(3)
C2 C3 C16 C21 166.1(2)
C3 C4 C5 P1 23.9(3)
C3 C4 C5 C28 148.3(2)
C3 C16 C17 C18 176.6(2)
C3 C16 C21 C20 -177.1(3)
C4 C3 C16 C17 -158.8(2)
C4 C3 C16 C21 18.7(3)
C4 C5 C28 C29 124.4(3)
C4 C5 C28 C33 -54.6(3)
C5 P1 C1 Fe1 109.69(9)
C5 P1 C1 C2 58.13(18)
C5 P1 C1 C22 -130.5(2)
C5 C28 C29 C30 -177.4(3)
C5 C28 C33 C32 177.5(3)
C6 C7 C8 Fe1 57.85(17)
C6 C7 C8 C9 -0.9(3)
C6 C7 C8 C13 -175.8(2)
C7 C6 C10 Fe1 -62.02(17)
C7 C6 C10 C9 -1.0(3)
C7 C6 C10 C15 175.2(3)
C7 C8 C9 Fe1 59.32(16)
C7 C8 C9 C10 0.3(3)
C7 C8 C9 C14 -176.5(2)
C8 C9 C10 Fe1 60.67(17)
C8 C9 C10 C6 0.4(3)
C8 C9 C10 C15 -175.7(2)
C10 C6 C7 Fe1 60.45(17)
C10 C6 C7 C8 1.2(3)
C10 C6 C7 C12 -171.8(2)
C11 C6 C7 Fe1 -126.3(3)
C11 C6 C7 C8 174.4(3)
C11 C6 C7 C12 1.5(4)
C11 C6 C10 Fe1 124.8(3)
C11 C6 C10 C9 -174.2(3)
C11 C6 C10 C15 2.0(4)
C12 C7 C8 Fe1 -129.4(3)
C12 C7 C8 C9 171.9(2)
C12 C7 C8 C13 -3.0(4)
C13 C8 C9 Fe1 -125.6(2)
C13 C8 C9 C10 175.3(2)
C13 C8 C9 C14 -1.4(4)
C14 C9 C10 Fe1 -122.6(3)
C14 C9 C10 C6 177.1(2)
C14 C9 C10 C15 1.0(4)
C16 C3 C4 C5 178.8(2)
C16 C17 C18 C19 0.6(4)
C17 C16 C21 C20 0.5(4)
C17 C18 C19 C20 0.4(5)
C18 C19 C20 C21 -0.9(5)
C19 C20 C21 C16 0.4(5)
C21 C16 C17 C18 -1.0(4)
C22 C1 C2 Fe1 -120.5(2)
C22 C1 C2 C3 179.7(2)
C22 C23 C24 C25 -0.5(4)
C23 C22 C27 C26 -0.8(4)
C23 C24 C25 C26 -0.1(4)
C24 C25 C26 C27 0.2(4)
C25 C26 C27 C22 0.3(4)
C27 C22 C23 C24 1.0(4)
C28 C29 C30 C31 -0.8(5)
C29 C28 C33 C32 -1.5(4)
C29 C30 C31 C32 -0.2(5)
C30 C31 C32 C33 0.4(5)
C31 C32 C33 C28 0.5(5)
C33 C28 C29 C30 1.6(4)
C34 O2 C45 C44 178.6(3)
C35 O3 C36 C37 175.0(3)
C36 O3 C35 C34 175.6(3)
C37 O4 C38 C39 179.5(3)
C38 O4 C37 C36 -178.1(3)
C39 O5 C40 C41 -176.7(3)
C40 O5 C39 C38 -171.1(3)
C41 O6 C42 C43 174.2(3)
C42 O6 C41 C40 175.3(3)
C43 O1 C44 C45 176.2(3)
C44 O1 C43 C42 -176.0(3)
C45 O2 C34 C35 -167.6(3)
O9 C201 C202 C203 -16.4(6)
O9A C201 C202 C203 21.4(8)
C201 O9 C204 O9A 64.4(7)
C201 O9 C204 C203 -41.7(6)
C201 O9A C204 O9 -64.8(7)
C201 O9A C204 C203 19.9(12)
C201 C202 C203 C204 -9.2(7)
C202 C203 C204 O9 30.5(6)
C202 C203 C204 O9A -6.2(9)
C204 O9 C201 O9A -61.5(7)
C204 O9 C201 C202 36.2(6)
C204 O9A C201 O9 67.8(7)
C204 O9A C201 C202 -25.6(11)
O10 C501 C502 C503 36.3(10)
C501 O10 C504 C503 42.5(11)
C501 C502 C503 C504 -13.0(10)
C502 C503 C504 O10 -21.6(12)
C504 O10 C501 C502 -50.8(12)
